data_4514680
loop_
_publ_author_name
'Jia, Tao'
'Smith, Marshall J.'
'Pulis, Alexander P.'
'Perry, Gregory J. P.'
'Procter, David J.'

_publ_section_title
;
 Enantioselective and Regioselective Copper-Catalyzed Borocyanation of
 1-Aryl-1,3-Butadienes
;
_journal_issue 8
_journal_name_full 'ACS Catalysis'
_journal_page_first 6744
_journal_paper_doi 10.1021/acscatal.9b01911
_journal_volume 9
_journal_year 2019
_chemical_absolute_configuration ad
_chemical_formula_moiety 'C20 H16 Br N O2'
_chemical_formula_sum 'C20 H16 Br N O2'
_chemical_formula_weight 382.25
_space_group_crystal_system monoclinic
_space_group_IT_number 4
_space_group_name_Hall 'P 2yb'
_space_group_name_H-M_alt 'P 1 21 1'
_symmetry_space_group_name_Hall 'P 2yb'
_symmetry_space_group_name_H-M 'P 1 21 1'
_atom_sites_solution_hydrogens geom
_atom_sites_solution_primary dual
_audit_creation_date 2019-03-22
_audit_creation_method
;
Olex2 1.2
(compiled 2018.05.29 svn.r3508 for OlexSys, GUI svn.r5506)
;
_cell_angle_alpha 90
_cell_angle_beta 97.0979(12)
_cell_angle_gamma 90
_cell_formula_units_Z 4
_cell_length_a 14.62776(18)
_cell_length_b 8.05742(10)
_cell_length_c 15.00218(18)
_cell_measurement_reflns_used 17466
_cell_measurement_temperature 100.0(3)
_cell_measurement_theta_max 75.6730
_cell_measurement_theta_min 2.9550
_cell_volume 1754.64(4)
_computing_cell_refinement 'CrysAlisPro 1.171.40.14d (Rigaku OD, 2018)'
_computing_data_collection 'CrysAlisPro 1.171.40.14d (Rigaku OD, 2018)'
_computing_data_reduction 'CrysAlisPro 1.171.40.14d (Rigaku OD, 2018)'
_computing_molecular_graphics 'Olex2 (Dolomanov et al., 2009)'
_computing_publication_material 'Olex2 (Dolomanov et al., 2009)'
_computing_structure_refinement 'ShelXL (Sheldrick, 2015)'
_computing_structure_solution 'ShelXT (Sheldrick, 2015)'
_diffrn_ambient_environment N~2~
_diffrn_ambient_temperature 100.0(3)
_diffrn_detector 'CCD plate'
_diffrn_detector_area_resol_mean 10.0000
_diffrn_measured_fraction_theta_full 0.903
_diffrn_measured_fraction_theta_max 0.957
_diffrn_measurement_details
;
List of Runs (angles in degrees, time in seconds):

  # Type    Start    End  Width  t~exp~   \w     \q     \k     \f   Frames
--------------------------------------------------------------------------
  1  \w     84.00 134.00   1.00    1.00    --   44.80  40.00-180.00   50
  2  \w     27.00  88.00   1.00    1.00    --   44.80  50.00 120.00   61
  3  \w     -8.00 133.00   1.00    1.00    --   44.80  30.00   0.00  141
  4  \w    -29.00  -3.00   1.00    1.00    --   44.80  50.00 120.00   26
  5  \w     29.00  56.00   1.00    1.00    --   44.80  40.00-180.00   27
  6  \w    -45.00 134.00   1.00    1.00    --   44.80  60.00 -30.00  179
  7  \w     88.00 115.00   1.00    1.00    --   44.80   0.00-180.00   27
  8  \w     90.00 123.00   1.00    1.00    --   44.80  50.00 120.00   33
  9  \w     20.00 198.00   1.00    1.00    --  108.20  50.00-180.00  178
 10  \w    150.00 176.00   1.00    1.00    --  108.20  50.00  60.00   26
 11  \w    121.00 196.00   1.00    1.00    --  108.20  50.00   0.00   75
 12  \w    148.00 175.00   1.00    1.00    --  108.20  50.00 -90.00   27
 13  \w     77.00 132.00   1.00    1.00    --  108.20  50.00  60.00   55
 14  \w     58.00  85.00   1.00    1.00    --  108.20  50.00 120.00   27
 15  \w    145.00 188.00   1.00    1.00    --  108.20  50.00-150.00   43
 16  \w     51.00 111.00   1.00    1.00    --  108.20  50.00   0.00   60
 17  \w     75.00 101.00   1.00    1.00    --  108.20  50.00-150.00   26
 18  \w     20.00 197.00   1.00    1.00    --  108.20  50.00  30.00  177
 19  \w    112.00 178.00   1.00    1.00    --  108.20  50.00 -60.00   66
 20  \w    145.00 198.00   1.00    1.00    --  108.20  50.00 120.00   53
 21  \w     45.00 168.00   1.00    1.00    --  108.20  50.00 150.00  123
 22  \w    127.00 152.00   1.00    1.00    --  108.20  30.00  90.00   25
 23  \w     28.00 195.00   1.00    1.00    --  108.20  40.00-120.00  167
 24  \w    142.00 170.00   1.00    1.00    --  108.20  50.00  90.00   28
 25  \w     19.00 116.00   1.00    1.00    --  108.20  30.00  90.00   97
;
_diffrn_measurement_device 'four-circle diffractometer'
_diffrn_measurement_device_type 'XtaLAB AFC11 (RINC): quarter-chi single'
_diffrn_measurement_method '\w scans'
_diffrn_orient_matrix_type 'CrysAlisPro convention (1999,Acta A55,543-557)'
_diffrn_orient_matrix_UB_11 -0.0824455000
_diffrn_orient_matrix_UB_12 -0.0350766000
_diffrn_orient_matrix_UB_13 -0.0717713000
_diffrn_orient_matrix_UB_21 0.0253761000
_diffrn_orient_matrix_UB_22 -0.1857836000
_diffrn_orient_matrix_UB_23 0.0018031000
_diffrn_orient_matrix_UB_31 -0.0617087000
_diffrn_orient_matrix_UB_32 -0.0293960000
_diffrn_orient_matrix_UB_33 0.0745277000
_diffrn_radiation_monochromator mirror
_diffrn_radiation_probe x-ray
_diffrn_radiation_type CuK\a
_diffrn_radiation_wavelength 1.54184
_diffrn_reflns_av_R_equivalents 0.0396
_diffrn_reflns_av_unetI/netI 0.0296
_diffrn_reflns_Laue_measured_fraction_full 0.903
_diffrn_reflns_Laue_measured_fraction_max 0.957
_diffrn_reflns_limit_h_max 16
_diffrn_reflns_limit_h_min -17
_diffrn_reflns_limit_k_max 9
_diffrn_reflns_limit_k_min -9
_diffrn_reflns_limit_l_max 17
_diffrn_reflns_limit_l_min -17
_diffrn_reflns_number 16624
_diffrn_reflns_point_group_measured_fraction_full 0.893
_diffrn_reflns_point_group_measured_fraction_max 0.948
_diffrn_reflns_theta_full 67.684
_diffrn_reflns_theta_max 65.082
_diffrn_reflns_theta_min 2.968
_diffrn_source 'Rotating-anode X-ray tube (dual wavelength)'
_diffrn_source_type 'Rigaku (Cu) X-ray DW Source'
_exptl_absorpt_coefficient_mu 3.280
_exptl_absorpt_correction_T_max 1.00000
_exptl_absorpt_correction_T_min 0.63817
_exptl_absorpt_correction_type multi-scan
_exptl_absorpt_process_details
;
CrysAlisPro 1.171.40.14d (Rigaku Oxford Diffraction, 2018)
Empirical absorption correction using spherical harmonics,
 implemented in SCALE3 ABSPACK scaling algorithm.
;
_exptl_crystal_colour 'clear light colourless'
_exptl_crystal_colour_lustre clear
_exptl_crystal_colour_modifier light
_exptl_crystal_colour_primary colourless
_exptl_crystal_density_diffrn 1.447
_exptl_crystal_description block
_exptl_crystal_F_000 776
_exptl_crystal_size_max 0.2
_exptl_crystal_size_mid 0.15
_exptl_crystal_size_min 0.1
_refine_diff_density_max 0.293
_refine_diff_density_min -0.380
_refine_diff_density_rms 0.051
_refine_ls_abs_structure_details
;
 Flack x determined using 2432 quotients [(I+)-(I-)]/[(I+)+(I-)]
 (Parsons, Flack and Wagner, Acta Cryst. B69 (2013) 249-259).
;
_refine_ls_abs_structure_Flack 0.016(13)
_refine_ls_extinction_method none
_refine_ls_goodness_of_fit_ref 1.063
_refine_ls_hydrogen_treatment constr
_refine_ls_matrix_type full
_refine_ls_number_parameters 433
_refine_ls_number_reflns 5680
_refine_ls_number_restraints 1
_refine_ls_restrained_S_all 1.062
_refine_ls_R_factor_all 0.0359
_refine_ls_R_factor_gt 0.0322
_refine_ls_shift/su_max 0.003
_refine_ls_shift/su_mean 0.001
_refine_ls_structure_factor_coef Fsqd
_refine_ls_weighting_details 'w=1/[\s^2^(Fo^2^)+(0.0597P)^2^+0.7321P] where P=(Fo^2^+2Fc^2^)/3'
_refine_ls_weighting_scheme calc
_refine_ls_wR_factor_gt 0.0875
_refine_ls_wR_factor_ref 0.0942
_reflns_Friedel_coverage 0.836
_reflns_Friedel_fraction_full 0.881
_reflns_Friedel_fraction_max 0.938
_reflns_number_gt 5489
_reflns_number_total 5680
_reflns_threshold_expression 'I > 2\s(I)'
_cod_data_source_file cs9b01911_si_003.cif
_cod_data_source_block s5433l
_cod_database_code 4514680
_shelxl_version_number 2014/6
_shelx_space_group_comment
;
The symmetry employed for this shelxl refinement is uniquely defined
by the following loop, which should always be used as a source of
symmetry information in preference to the above space-group names.
They are only intended as comments.
;
_shelx_estimated_absorpt_t_max 0.735
_shelx_estimated_absorpt_t_min 0.560
_diffrn_oxdiff_digest_frames
;
011050bce5ddea884c0675312cd00598ad00032ba15
;
_reflns_odcompleteness_completeness 95.85
_reflns_odcompleteness_iscentric 1
_reflns_odcompleteness_theta 68.13
_olex2_refinement_description
;
1. Fixed Uiso
 At 1.2 times of:
  All C(H) groups, All C(H,H) groups
2.a Ternary CH refined with riding coordinates:
 C7(H7), C27(H27)
2.b Secondary CH2 refined with riding coordinates:
 C6(H6A,H6B), C26(H26A,H26B)
2.c Aromatic/amide H refined with riding coordinates:
 C10(H10), C12(H12), C17(H17), C15(H15), C14(H14), C13(H13), C16(H16), C3(H3),
 C19(H19), C2(H2), C20(H20), C35(H35), C32(H32), C30(H30), C37(H37), C22(H22),
 C40(H40), C36(H36), C23(H23), C34(H34), C33(H33), C39(H39)
2.d X=CH2 refined with riding coordinates:
 C18(H18A,H18B), C38(H38A,H38B)
;
_olex2_submission_special_instructions 'No special instructions were received'
_oxdiff_exptl_absorpt_empirical_details
;
Empirical correction (ABSPACK) includes:
- Absorption correction using spherical harmonics
- Frame scaling
;
_oxdiff_exptl_absorpt_empirical_full_max 1.649
_oxdiff_exptl_absorpt_empirical_full_min 0.787

loop_
_space_group_symop_operation_xyz
'x, y, z'
'-x, y+1/2, -z'

loop_
_atom_site_label
_atom_site_type_symbol
_atom_site_fract_x
_atom_site_fract_y
_atom_site_fract_z
_atom_site_U_iso_or_equiv
_atom_site_adp_type
_atom_site_occupancy
_atom_site_site_symmetry_order
_atom_site_calc_flag
_atom_site_refinement_flags_posn
Br1 Br 0.73328(3) 0.84589(5) 1.03455(3) 0.04101(17) Uani 1 1 d .
O1 O 0.7131(2) 0.6822(4) 0.59043(19) 0.0343(8) Uani 1 1 d .
O2 O 0.8660(2) 0.7204(5) 0.6152(2) 0.0434(9) Uani 1 1 d .
N1 N 0.5098(3) 0.4841(6) 0.5489(3) 0.0430(9) Uani 1 1 d .
C9 C 0.6164(3) 0.5630(5) 0.3556(3) 0.0244(8) Uani 1 1 d .
C11 C 0.5596(3) 0.3393(7) 0.2445(3) 0.0274(8) Uani 1 1 d .
C10 C 0.5694(3) 0.4224(6) 0.3326(3) 0.0276(9) Uani 1 1 d .
H10 H 0.5395 0.3712 0.3782 0.033 Uiso 1 1 calc R
C12 C 0.5556(3) 0.1665(6) 0.2426(3) 0.0278(9) Uani 1 1 d .
H12 H 0.5543 0.1070 0.2971 0.033 Uiso 1 1 calc R
C5 C 0.7917(3) 0.7181(6) 0.6430(3) 0.0292(9) Uani 1 1 d .
C8 C 0.5591(3) 0.5478(5) 0.5059(3) 0.0332(9) Uani 1 1 d .
C17 C 0.6686(3) 0.6540(6) 0.2943(3) 0.0296(9) Uani 1 1 d .
H17 H 0.6846 0.5945 0.2438 0.035 Uiso 1 1 calc R
C15 C 0.5534(3) 0.3384(7) 0.0821(3) 0.0328(9) Uani 1 1 d .
H15 H 0.5514 0.3978 0.0272 0.039 Uiso 1 1 calc R
C6 C 0.7203(3) 0.6298(7) 0.4999(3) 0.0311(9) Uani 1 1 d .
H6A H 0.7461 0.5163 0.4993 0.037 Uiso 1 1 calc R
H6B H 0.7606 0.7061 0.4708 0.037 Uiso 1 1 calc R
C14 C 0.5551(3) 0.1655(6) 0.0823(3) 0.0316(10) Uani 1 1 d .
H14 H 0.5573 0.1067 0.0277 0.038 Uiso 1 1 calc R
C13 C 0.5535(3) 0.0794(6) 0.1621(3) 0.0337(10) Uani 1 1 d .
H13 H 0.5510 -0.0384 0.1619 0.040 Uiso 1 1 calc R
C16 C 0.5546(3) 0.4230(6) 0.1623(3) 0.0283(9) Uani 1 1 d .
H16 H 0.5520 0.5409 0.1617 0.034 Uiso 1 1 calc R
C7 C 0.6212(3) 0.6337(7) 0.4507(3) 0.0280(8) Uani 1 1 d .
H7 H 0.6015 0.7525 0.4453 0.034 Uiso 1 1 calc R
C3 C 0.8471(3) 0.8201(7) 0.7950(3) 0.0384(11) Uani 1 1 d .
H3 H 0.9041 0.8458 0.7740 0.046 Uiso 1 1 calc R
C18 C 0.6962(3) 0.8107(6) 0.3018(3) 0.0410(12) Uani 1 1 d .
H18A H 0.6821 0.8759 0.3511 0.049 Uiso 1 1 calc R
H18B H 0.7299 0.8578 0.2580 0.049 Uiso 1 1 calc R
C19 C 0.6933(3) 0.7119(7) 0.7672(3) 0.0368(11) Uani 1 1 d .
H19 H 0.6448 0.6653 0.7269 0.044 Uiso 1 1 calc R
C2 C 0.8351(3) 0.8509(8) 0.8838(3) 0.0383(10) Uani 1 1 d .
H2 H 0.8830 0.8995 0.9239 0.046 Uiso 1 1 calc R
C4 C 0.7757(3) 0.7515(6) 0.7367(3) 0.0290(9) Uani 1 1 d .
C20 C 0.6808(3) 0.7392(7) 0.8552(3) 0.0403(12) Uani 1 1 d .
H20 H 0.6242 0.7103 0.8762 0.048 Uiso 1 1 calc R
C1 C 0.7512(3) 0.8089(6) 0.9128(3) 0.0289(10) Uani 1 1 d .
Br2 Br 0.76741(4) 0.14336(6) -0.52730(3) 0.04718(19) Uani 1 1 d .
O3 O 0.78836(18) 0.3236(5) -0.08445(18) 0.0332(7) Uani 1 1 d .
O4 O 0.6367(2) 0.2673(6) -0.1074(2) 0.0465(9) Uani 1 1 d .
N2 N 0.9665(2) 0.0897(5) 0.0499(3) 0.0424(9) Uani 1 1 d .
C21 C 0.7501(3) 0.1848(6) -0.4054(3) 0.0328(11) Uani 1 1 d .
C24 C 0.7264(3) 0.2469(6) -0.2300(3) 0.0278(9) Uani 1 1 d .
C26 C 0.7794(3) 0.3582(7) 0.0085(3) 0.0298(9) Uani 1 1 d .
H26A H 0.7463 0.2670 0.0351 0.036 Uiso 1 1 calc R
H26B H 0.7452 0.4630 0.0140 0.036 Uiso 1 1 calc R
C27 C 0.8782(3) 0.3730(6) 0.0555(3) 0.0283(10) Uani 1 1 d .
H27 H 0.9112 0.4554 0.0212 0.034 Uiso 1 1 calc R
C35 C 0.9450(3) 0.9263(6) 0.3396(3) 0.0367(11) Uani 1 1 d .
H35 H 0.9463 1.0442 0.3388 0.044 Uiso 1 1 calc R
C32 C 0.9473(3) 0.5819(6) 0.3432(3) 0.0303(10) Uani 1 1 d .
H32 H 0.9515 0.4643 0.3453 0.036 Uiso 1 1 calc R
C30 C 0.9298(3) 0.5778(5) 0.1734(3) 0.0276(9) Uani 1 1 d .
H30 H 0.9596 0.6265 0.1270 0.033 Uiso 1 1 calc R
C37 C 0.8284(3) 0.3518(7) 0.2147(3) 0.0264(8) Uani 1 1 d .
H37 H 0.8155 0.4136 0.2656 0.032 Uiso 1 1 calc R
C25 C 0.7095(3) 0.2794(6) -0.1352(3) 0.0315(10) Uani 1 1 d .
C22 C 0.8201(3) 0.2616(7) -0.3509(3) 0.0364(11) Uani 1 1 d .
H22 H 0.8757 0.2922 -0.3734 0.044 Uiso 1 1 calc R
C28 C 0.9269(3) 0.2127(6) 0.0531(3) 0.0319(9) Uani 1 1 d .
C31 C 0.9407(3) 0.6639(6) 0.2601(3) 0.0268(9) Uani 1 1 d .
C38 C 0.7958(3) 0.1973(6) 0.2080(3) 0.0316(10) Uani 1 1 d .
H38A H 0.8067 0.1300 0.1584 0.038 Uiso 1 1 calc R
H38B H 0.7617 0.1545 0.2528 0.038 Uiso 1 1 calc R
C40 C 0.6699(3) 0.1373(8) -0.3750(3) 0.0423(12) Uani 1 1 d .
H40 H 0.6231 0.0832 -0.4141 0.051 Uiso 1 1 calc R
C36 C 0.9423(3) 0.8383(7) 0.2602(3) 0.0338(9) Uani 1 1 d .
H36 H 0.9415 0.8965 0.2050 0.041 Uiso 1 1 calc R
C23 C 0.8076(3) 0.2935(6) -0.2620(3) 0.0351(11) Uani 1 1 d .
H23 H 0.8547 0.3472 -0.2232 0.042 Uiso 1 1 calc R
C34 C 0.9457(3) 0.8427(8) 0.4206(3) 0.0366(10) Uani 1 1 d .
H34 H 0.9447 0.9032 0.4749 0.044 Uiso 1 1 calc R
C33 C 0.9478(3) 0.6715(6) 0.4222(3) 0.0316(10) Uani 1 1 d .
H33 H 0.9496 0.6146 0.4778 0.038 Uiso 1 1 calc R
C29 C 0.8819(3) 0.4364(6) 0.1519(3) 0.0261(9) Uani 1 1 d .
C39 C 0.6577(3) 0.1687(8) -0.2869(3) 0.0406(12) Uani 1 1 d .
H39 H 0.6020 0.1367 -0.2651 0.049 Uiso 1 1 calc R

loop_
_atom_site_aniso_label
_atom_site_aniso_U_11
_atom_site_aniso_U_22
_atom_site_aniso_U_33
_atom_site_aniso_U_23
_atom_site_aniso_U_13
_atom_site_aniso_U_12
Br1 0.0476(3) 0.0467(3) 0.0285(3) -0.0100(2) 0.0036(2) 0.0048(3)
O1 0.0268(15) 0.046(2) 0.0287(15) -0.0080(14) -0.0004(12) -0.0005(15)
O2 0.0281(15) 0.070(3) 0.0332(16) -0.0119(17) 0.0061(13) -0.0030(17)
N1 0.0405(19) 0.053(2) 0.035(2) -0.0045(18) 0.0058(17) -0.0125(19)
C9 0.0238(17) 0.025(2) 0.0242(19) -0.0008(16) 0.0022(15) 0.0030(17)
C11 0.0250(18) 0.029(2) 0.0283(19) 0.000(2) 0.0015(15) -0.002(2)
C10 0.0267(18) 0.030(2) 0.0254(19) 0.0013(17) 0.0014(16) 0.0008(18)
C12 0.0248(19) 0.028(2) 0.030(2) 0.0004(18) 0.0026(16) -0.0003(18)
C5 0.027(2) 0.031(2) 0.030(2) -0.0004(19) 0.0010(17) -0.0008(18)
C8 0.0313(19) 0.036(2) 0.030(2) -0.0102(18) -0.0058(18) 0.0024(17)
C17 0.030(2) 0.029(2) 0.028(2) -0.004(2) -0.0008(17) 0.003(2)
C15 0.031(2) 0.039(2) 0.028(2) -0.002(2) 0.0006(16) 0.003(2)
C6 0.029(2) 0.037(3) 0.026(2) -0.004(2) -0.0001(16) 0.000(2)
C14 0.027(2) 0.038(3) 0.029(2) -0.011(2) 0.0026(17) 0.0023(19)
C13 0.030(2) 0.025(2) 0.046(3) -0.0056(19) 0.002(2) 0.0008(18)
C16 0.030(2) 0.025(2) 0.029(2) -0.0012(18) 0.0001(18) 0.0038(18)
C7 0.0261(18) 0.032(2) 0.0258(18) -0.004(2) 0.0038(15) 0.0003(19)
C3 0.0282(19) 0.049(3) 0.036(2) -0.011(2) -0.0010(17) -0.005(2)
C18 0.049(3) 0.032(3) 0.040(2) 0.004(2) -0.003(2) -0.006(2)
C19 0.027(2) 0.048(3) 0.034(2) -0.008(2) -0.0045(18) -0.002(2)
C2 0.031(2) 0.049(3) 0.032(2) -0.009(3) -0.0038(17) -0.004(3)
C4 0.027(2) 0.030(2) 0.029(2) -0.0031(18) -0.0002(17) 0.0022(19)
C20 0.033(2) 0.055(3) 0.033(2) -0.007(2) 0.0038(19) 0.002(2)
C1 0.030(2) 0.034(3) 0.0228(19) -0.0067(18) 0.0039(16) 0.0084(19)
Br2 0.0563(3) 0.0565(4) 0.0276(3) -0.0134(2) 0.0006(2) 0.0121(3)
O3 0.0298(15) 0.047(2) 0.0229(14) -0.0051(15) 0.0036(11) -0.0056(16)
O4 0.0345(16) 0.075(3) 0.0302(16) -0.0042(17) 0.0056(13) -0.0126(19)
N2 0.0323(17) 0.050(2) 0.046(2) -0.0160(18) 0.0081(16) 0.0049(18)
C21 0.042(3) 0.032(3) 0.0221(19) -0.0062(17) -0.0017(18) 0.009(2)
C24 0.028(2) 0.030(2) 0.0244(19) 0.0001(18) 0.0026(17) 0.0006(19)
C26 0.0303(19) 0.037(2) 0.0222(19) -0.004(2) 0.0041(16) 0.003(2)
C27 0.0305(19) 0.030(2) 0.0244(19) -0.0035(18) 0.0050(16) -0.0044(18)
C35 0.035(2) 0.030(2) 0.043(3) -0.008(2) -0.003(2) 0.000(2)
C32 0.031(2) 0.031(2) 0.029(2) -0.0007(17) 0.0035(18) 0.0005(18)
C30 0.0284(19) 0.027(2) 0.027(2) 0.0009(16) 0.0032(17) -0.0024(17)
C37 0.0274(18) 0.027(2) 0.0242(18) 0.0004(19) 0.0026(15) 0.000(2)
C25 0.032(2) 0.034(2) 0.028(2) -0.0020(18) -0.0001(18) -0.0009(19)
C22 0.027(2) 0.050(3) 0.032(2) -0.005(2) 0.0037(18) -0.001(2)
C28 0.0263(18) 0.045(2) 0.026(2) -0.0108(18) 0.0057(16) -0.0045(18)
C31 0.0222(18) 0.029(2) 0.029(2) -0.0032(18) 0.0030(16) 0.0005(18)
C38 0.032(2) 0.032(2) 0.031(2) 0.0008(18) 0.0074(17) -0.0027(19)
C40 0.038(2) 0.050(3) 0.037(2) -0.015(3) -0.0052(19) -0.009(3)
C36 0.033(2) 0.029(2) 0.038(2) -0.001(2) -0.0036(18) -0.001(2)
C23 0.029(2) 0.046(3) 0.029(2) -0.0058(19) 0.0012(18) -0.003(2)
C34 0.030(2) 0.041(2) 0.038(2) -0.013(3) -0.0017(17) 0.005(2)
C33 0.028(2) 0.039(3) 0.028(2) -0.0004(19) 0.0041(17) 0.0037(19)
C29 0.0246(17) 0.030(2) 0.0244(19) -0.0018(18) 0.0044(15) 0.0034(18)
C39 0.034(2) 0.052(3) 0.035(2) -0.003(2) 0.0029(19) -0.007(2)

loop_
_atom_type_symbol
_atom_type_description
_atom_type_scat_dispersion_real
_atom_type_scat_dispersion_imag
_atom_type_scat_source
C C 0.0181 0.0091 'International Tables Vol C Tables 4.2.6.8 and 6.1.1.4'
H H 0.0000 0.0000 'International Tables Vol C Tables 4.2.6.8 and 6.1.1.4'
Br Br -0.6763 1.2805 'International Tables Vol C Tables 4.2.6.8 and 6.1.1.4'
N N 0.0311 0.0180 'International Tables Vol C Tables 4.2.6.8 and 6.1.1.4'
O O 0.0492 0.0322 'International Tables Vol C Tables 4.2.6.8 and 6.1.1.4'

loop_
_geom_angle_atom_site_label_1
_geom_angle_atom_site_label_2
_geom_angle_atom_site_label_3
_geom_angle
C5 O1 C6 117.4(3)
C10 C9 C17 123.3(4)
C10 C9 C7 121.0(4)
C17 C9 C7 115.6(4)
C12 C11 C10 118.1(4)
C12 C11 C16 117.8(4)
C16 C11 C10 124.1(5)
C9 C10 C11 127.0(4)
C9 C10 H10 116.5
C11 C10 H10 116.5
C11 C12 H12 119.5
C11 C12 C13 121.1(4)
C13 C12 H12 119.5
O1 C5 C4 111.9(4)
O2 C5 O1 122.7(4)
O2 C5 C4 125.4(4)
N1 C8 C7 178.6(5)
C9 C17 H17 116.6
C18 C17 C9 126.9(5)
C18 C17 H17 116.6
C14 C15 H15 120.2
C16 C15 H15 120.2
C16 C15 C14 119.6(4)
O1 C6 H6A 110.6
O1 C6 H6B 110.6
O1 C6 C7 105.8(3)
H6A C6 H6B 108.7
C7 C6 H6A 110.6
C7 C6 H6B 110.6
C15 C14 H14 120.0
C13 C14 C15 120.0(4)
C13 C14 H14 120.0
C12 C13 H13 120.2
C14 C13 C12 119.7(4)
C14 C13 H13 120.2
C11 C16 H16 119.2
C15 C16 C11 121.5(5)
C15 C16 H16 119.2
C9 C7 C6 111.8(3)
C9 C7 H7 107.6
C8 C7 C9 112.9(4)
C8 C7 C6 109.2(3)
C8 C7 H7 107.6
C6 C7 H7 107.6
C2 C3 H3 120.0
C2 C3 C4 120.0(4)
C4 C3 H3 120.0
C17 C18 H18A 120.0
C17 C18 H18B 120.0
H18A C18 H18B 120.0
C4 C19 H19 119.8
C20 C19 H19 119.8
C20 C19 C4 120.5(4)
C3 C2 H2 120.7
C3 C2 C1 118.5(4)
C1 C2 H2 120.7
C3 C4 C5 118.3(4)
C19 C4 C5 121.4(4)
C19 C4 C3 120.2(4)
C19 C20 H20 120.3
C19 C20 C1 119.3(5)
C1 C20 H20 120.3
C2 C1 Br1 119.6(3)
C20 C1 Br1 119.0(3)
C20 C1 C2 121.4(4)
C25 O3 C26 115.0(3)
C22 C21 Br2 118.1(4)
C40 C21 Br2 119.5(3)
C40 C21 C22 122.3(4)
C23 C24 C25 122.0(4)
C23 C24 C39 119.7(4)
C39 C24 C25 118.2(4)
O3 C26 H26A 110.7
O3 C26 H26B 110.7
O3 C26 C27 105.4(3)
H26A C26 H26B 108.8
C27 C26 H26A 110.7
C27 C26 H26B 110.7
C26 C27 H27 107.6
C28 C27 C26 110.6(4)
C28 C27 H27 107.6
C28 C27 C29 110.7(3)
C29 C27 C26 112.5(3)
C29 C27 H27 107.6
C36 C35 H35 119.9
C36 C35 C34 120.1(5)
C34 C35 H35 119.9
C31 C32 H32 119.8
C33 C32 H32 119.8
C33 C32 C31 120.4(5)
C31 C30 H30 116.4
C29 C30 H30 116.4
C29 C30 C31 127.3(4)
C38 C37 H37 116.5
C38 C37 C29 126.9(4)
C29 C37 H37 116.5
O3 C25 C24 110.7(4)
O4 C25 O3 124.1(4)
O4 C25 C24 125.2(4)
C21 C22 H22 120.8
C21 C22 C23 118.4(4)
C23 C22 H22 120.8
N2 C28 C27 178.2(5)
C32 C31 C30 123.6(4)
C32 C31 C36 118.1(4)
C36 C31 C30 118.3(4)
C37 C38 H38A 120.0
C37 C38 H38B 120.0
H38A C38 H38B 120.0
C21 C40 H40 120.4
C21 C40 C39 119.2(4)
C39 C40 H40 120.4
C35 C36 C31 120.8(5)
C35 C36 H36 119.6
C31 C36 H36 119.6
C24 C23 C22 120.1(4)
C24 C23 H23 120.0
C22 C23 H23 120.0
C35 C34 H34 120.1
C33 C34 C35 119.8(4)
C33 C34 H34 120.1
C32 C33 H33 119.7
C34 C33 C32 120.5(4)
C34 C33 H33 119.7
C30 C29 C27 117.6(4)
C30 C29 C37 122.7(4)
C37 C29 C27 119.5(4)
C24 C39 H39 119.9
C40 C39 C24 120.2(4)
C40 C39 H39 119.9

loop_
_geom_bond_atom_site_label_1
_geom_bond_atom_site_label_2
_geom_bond_distance
Br1 C1 1.900(4)
O1 C5 1.343(5)
O1 C6 1.439(5)
O2 C5 1.211(5)
N1 C8 1.146(6)
C9 C10 1.347(6)
C9 C17 1.464(6)
C9 C7 1.529(5)
C11 C10 1.474(6)
C11 C12 1.394(7)
C11 C16 1.399(6)
C10 H10 0.9500
C12 H12 0.9500
C12 C13 1.394(6)
C5 C4 1.479(6)
C8 C7 1.476(6)
C17 H17 0.9500
C17 C18 1.326(7)
C15 H15 0.9500
C15 C14 1.394(8)
C15 C16 1.381(6)
C6 H6A 0.9900
C6 H6B 0.9900
C6 C7 1.544(5)
C14 H14 0.9500
C14 C13 1.386(7)
C13 H13 0.9500
C16 H16 0.9500
C7 H7 1.0000
C3 H3 0.9500
C3 C2 1.387(6)
C3 C4 1.391(6)
C18 H18A 0.9500
C18 H18B 0.9500
C19 H19 0.9500
C19 C4 1.378(6)
C19 C20 1.373(7)
C2 H2 0.9500
C2 C1 1.394(6)
C20 H20 0.9500
C20 C1 1.380(6)
Br2 C21 1.906(4)
O3 C26 1.444(5)
O3 C25 1.349(5)
O4 C25 1.195(6)
N2 C28 1.151(6)
C21 C22 1.376(6)
C21 C40 1.365(7)
C24 C25 1.495(6)
C24 C23 1.387(6)
C24 C39 1.387(6)
C26 H26A 0.9900
C26 H26B 0.9900
C26 C27 1.532(5)
C27 H27 1.0000
C27 C28 1.479(6)
C27 C29 1.529(5)
C35 H35 0.9500
C35 C36 1.383(7)
C35 C34 1.388(7)
C32 H32 0.9500
C32 C31 1.404(6)
C32 C33 1.387(6)
C30 H30 0.9500
C30 C31 1.466(6)
C30 C29 1.355(6)
C37 H37 0.9500
C37 C38 1.332(7)
C37 C29 1.465(6)
C22 H22 0.9500
C22 C23 1.393(6)
C31 C36 1.405(8)
C38 H38A 0.9500
C38 H38B 0.9500
C40 H40 0.9500
C40 C39 1.379(7)
C36 H36 0.9500
C23 H23 0.9500
C34 H34 0.9500
C34 C33 1.380(8)
C33 H33 0.9500
C39 H39 0.9500

loop_
_geom_torsion_atom_site_label_1
_geom_torsion_atom_site_label_2
_geom_torsion_atom_site_label_3
_geom_torsion_atom_site_label_4
_geom_torsion
O1 C5 C4 C3 -168.3(4)
O1 C5 C4 C19 13.6(7)
O1 C6 C7 C9 -173.9(4)
O1 C6 C7 C8 -48.3(5)
O2 C5 C4 C3 12.3(8)
O2 C5 C4 C19 -165.8(5)
C11 C12 C13 C14 -0.2(7)
C10 C9 C17 C18 161.2(4)
C10 C9 C7 C8 -8.8(5)
C10 C9 C7 C6 114.7(4)
C10 C11 C12 C13 -175.0(4)
C10 C11 C16 C15 174.3(4)
C12 C11 C10 C9 145.5(4)
C12 C11 C16 C15 -5.2(6)
C5 O1 C6 C7 -168.3(4)
C17 C9 C10 C11 -2.0(6)
C17 C9 C7 C8 173.6(4)
C17 C9 C7 C6 -62.9(5)
C15 C14 C13 C12 -3.7(7)
C6 O1 C5 O2 5.9(7)
C6 O1 C5 C4 -173.5(4)
C14 C15 C16 C11 1.4(6)
C16 C11 C10 C9 -34.0(6)
C16 C11 C12 C13 4.6(6)
C16 C15 C14 C13 3.1(7)
C7 C9 C10 C11 -179.4(4)
C7 C9 C17 C18 -21.3(6)
C3 C2 C1 Br1 178.9(4)
C3 C2 C1 C20 -0.4(8)
C19 C20 C1 Br1 -179.9(4)
C19 C20 C1 C2 -0.6(8)
C2 C3 C4 C5 -179.0(5)
C2 C3 C4 C19 -0.9(8)
C4 C3 C2 C1 1.1(9)
C4 C19 C20 C1 0.9(8)
C20 C19 C4 C5 177.9(5)
C20 C19 C4 C3 -0.1(8)
Br2 C21 C22 C23 179.5(4)
Br2 C21 C40 C39 -179.6(4)
O3 C26 C27 C28 -64.6(5)
O3 C26 C27 C29 171.0(4)
C21 C22 C23 C24 0.5(8)
C21 C40 C39 C24 -0.4(9)
C26 O3 C25 O4 -0.6(7)
C26 O3 C25 C24 179.9(4)
C26 C27 C29 C30 -121.5(4)
C26 C27 C29 C37 53.5(6)
C35 C34 C33 C32 -1.3(7)
C32 C31 C36 C35 -3.7(7)
C30 C31 C36 C35 174.8(4)
C25 O3 C26 C27 169.8(4)
C25 C24 C23 C22 -179.6(5)
C25 C24 C39 C40 179.5(5)
C22 C21 C40 C39 0.8(9)
C28 C27 C29 C30 114.2(4)
C28 C27 C29 C37 -70.8(5)
C31 C32 C33 C34 -2.7(7)
C31 C30 C29 C27 178.1(4)
C31 C30 C29 C37 3.3(6)
C38 C37 C29 C27 20.7(6)
C38 C37 C29 C30 -164.6(4)
C40 C21 C22 C23 -0.9(8)
C36 C35 C34 C33 2.9(7)
C23 C24 C25 O3 -13.1(7)
C23 C24 C25 O4 167.3(5)
C23 C24 C39 C40 0.0(8)
C34 C35 C36 C31 -0.3(7)
C33 C32 C31 C30 -173.2(4)
C33 C32 C31 C36 5.2(6)
C29 C30 C31 C32 35.1(6)
C29 C30 C31 C36 -143.3(5)
C39 C24 C25 O3 167.4(5)
C39 C24 C25 O4 -12.2(8)
C39 C24 C23 C22 -0.1(8)
